data_2021247
loop_
_publ_author_name
'Gao, Mei-Yan'
'Liu, Xiao-Xue'
'Fang, Wei-Hui'
'Zhang, Lei'
'Zhang, Jian'

_publ_section_title
;
 Synthesis and structural characterization of a dumbbell-like
 phenylphosphonate-stabilized Ti~7~--oxide cluster
;
_journal_coeditor_code JR3016
_journal_issue 11
_journal_name_full 'Acta Crystallographica Section C'
_journal_page_first
;
;
_journal_paper_doi 10.1107/S2053229618010707
_journal_volume 74
_journal_year 2018
_chemical_formula_iupac '[Ti7 O2 (C6 H5 O3 P1)6 (C3 H7 O)12], 4H2 O'
_chemical_formula_moiety 'C72 H114 O32 P6 Ti7, 4(H2 O1)'
_chemical_formula_sum 'C72 H122 O36 P6 Ti7'
_chemical_formula_weight 2010.73
_chemical_name_systematic
;
Hexa-\m-isopropanolato-hexaisopropanolatodi-\m~3~-oxido-hexa-\m~3~-\
phenylphosphonato-heptatitanium tetrahydrate
;
_space_group_crystal_system monoclinic
_space_group_IT_number 15
_space_group_name_Hall '-C 2yc'
_space_group_name_H-M_alt 'C 1 2/c 1'
_symmetry_space_group_name_Hall '-C 2yc'
_symmetry_space_group_name_H-M 'C 1 2/c 1'
_atom_sites_solution_hydrogens geom
_audit_creation_method SHELXL-2014/7
_cell_angle_alpha 90
_cell_angle_beta 105.158(3)
_cell_angle_gamma 90
_cell_formula_units_Z 4
_cell_length_a 23.073(4)
_cell_length_b 12.9877(19)
_cell_length_c 34.994(5)
_cell_measurement_reflns_used 13036
_cell_measurement_temperature 293(2)
_cell_measurement_theta_max 27.4855
_cell_measurement_theta_min 2.0427
_cell_volume 10122(3)
_computing_data_collection
;
<b>Please provide references for software used for data collection, cell
refinement, data reduction, structure solution and molecular graphics</b>
;
_computing_structure_refinement
;
SHELXL2014 (Sheldrick, 2015)
;
_diffrn_ambient_temperature 293(2)
_diffrn_measured_fraction_theta_full 0.987
_diffrn_measured_fraction_theta_max 0.976
_diffrn_measurement_device_type
;
Saturn724+ (2x2 bin mode)
;
_diffrn_measurement_method CCD_Profile_fitting
_diffrn_radiation_type MoK\a
_diffrn_radiation_wavelength 0.71073
_diffrn_reflns_av_R_equivalents 0.0256
_diffrn_reflns_av_unetI/netI 0.0243
_diffrn_reflns_limit_h_max 29
_diffrn_reflns_limit_h_min -24
_diffrn_reflns_limit_k_max 16
_diffrn_reflns_limit_k_min -16
_diffrn_reflns_limit_l_max 45
_diffrn_reflns_limit_l_min -45
_diffrn_reflns_number 37753
_diffrn_reflns_theta_full 25.242
_diffrn_reflns_theta_max 27.479
_diffrn_reflns_theta_min 2.043
_exptl_absorpt_coefficient_mu 0.688
_exptl_absorpt_correction_T_max 1.0000
_exptl_absorpt_correction_T_min 0.8381
_exptl_absorpt_correction_type multi-scan
_exptl_absorpt_process_details (REFERENCE?)
_exptl_crystal_colour colorless
_exptl_crystal_density_diffrn 1.319
_exptl_crystal_description strip
_exptl_crystal_F_000 4176
_exptl_crystal_size_max 0.5
_exptl_crystal_size_mid 0.3
_exptl_crystal_size_min 0.25
_refine_diff_density_max 1.095
_refine_diff_density_min -0.949
_refine_ls_extinction_method none
_refine_ls_goodness_of_fit_ref 0.936
_refine_ls_hydrogen_treatment constr
_refine_ls_matrix_type full
_refine_ls_number_parameters 541
_refine_ls_number_reflns 11330
_refine_ls_number_restraints 452
_refine_ls_restrained_S_all 1.042
_refine_ls_R_factor_all 0.0764
_refine_ls_R_factor_gt 0.0673
_refine_ls_shift/su_max 0.004
_refine_ls_shift/su_mean 0.000
_refine_ls_structure_factor_coef Fsqd
_refine_ls_weighting_details 'w=1/[\s^2^(Fo^2^)+(0.1774P)^2^+10.8217P] where P=(Fo^2^+2Fc^2^)/3'
_refine_ls_weighting_scheme calc
_refine_ls_wR_factor_gt 0.2199
_refine_ls_wR_factor_ref 0.2347
_reflns_number_gt 9545
_reflns_number_total 11330
_reflns_threshold_expression 'I > 2\s(I)'
_cod_data_source_file jr3016sup1.cif
_cod_data_source_block I
_cod_database_code 2021247
_shelx_space_group_comment
;
The symmetry employed for this shelxl refinement is uniquely defined
by the following loop, which should always be used as a source of
symmetry information in preference to the above space-group names.
They are only intended as comments.
;

loop_
_space_group_symop_operation_xyz
'x, y, z'
'-x, y, -z+1/2'
'x+1/2, y+1/2, z'
'-x+1/2, y+1/2, -z+1/2'
'-x, -y, -z'
'x, -y, z-1/2'
'-x+1/2, -y+1/2, -z'
'x+1/2, -y+1/2, z-1/2'

loop_
_atom_site_type_symbol
_atom_site_label
_atom_site_fract_x
_atom_site_fract_y
_atom_site_fract_z
_atom_site_U_iso_or_equiv
_atom_site_adp_type
_atom_site_calc_flag
_atom_site_occupancy
Ti Ti1 0.2500 0.7500 0.0000 0.03929(19) Uani d 1
Ti Ti2 0.35945(3) 0.66303(5) 0.13197(2) 0.05656(19) Uani d 1
Ti Ti3 0.22514(3) 0.60260(5) 0.11959(2) 0.0584(2) Uani d 1
Ti Ti4 0.26528(3) 0.83069(5) 0.13597(2) 0.05657(19) Uani d 1
P P5 0.34800(4) 0.85942(6) 0.07900(2) 0.0464(2) Uani d 1
P P6 0.16054(4) 0.77619(6) 0.06246(2) 0.0472(2) Uani d 1
P P7 0.29323(4) 0.53886(6) 0.05722(2) 0.0468(2) Uani d 1
O O1 0.27758(10) 0.70842(16) 0.10653(6) 0.0467(5) Uani d 1
O O2 0.27426(10) 0.62259(16) 0.02650(6) 0.0485(5) Uani d 1
O O3 0.19022(11) 0.85473(17) 0.09434(7) 0.0542(5) Uani d 1
O O4 0.35208(11) 0.56465(18) 0.08798(7) 0.0548(5) Uani d 1
O O5 0.30948(10) 0.82360(17) 0.03929(6) 0.0490(5) Uani d 1
O O6 0.15798(11) 0.66969(18) 0.08110(8) 0.0558(5) Uani d 1
O O7 0.24355(11) 0.51557(17) 0.07827(7) 0.0562(6) Uani d 1
O O8 0.31102(11) 0.90870(17) 0.10521(7) 0.0535(5) Uani d 1
O O9 0.22152(14) 0.7192(2) 0.15811(8) 0.0704(7) Uani d 1
O O10 0.38747(10) 0.77219(18) 0.10156(7) 0.0538(5) Uani d 1
O O11 0.19060(10) 0.77063(17) 0.02888(6) 0.0498(5) Uani d 1
O O12 0.25663(15) 0.9367(2) 0.16596(8) 0.0774(8) Uani d 1
O O13 0.30742(14) 0.5668(2) 0.15488(7) 0.0689(7) Uani d 1
O O14 0.34474(13) 0.7739(2) 0.16925(7) 0.0681(7) Uani d 1
C C0AA 0.39677(16) 0.9562(3) 0.06801(13) 0.0635(9) Uani d 1
O O16 0.43223(14) 0.6211(2) 0.15860(8) 0.0738(7) Uani d 1
C C17 0.30551(16) 0.4268(3) 0.03063(13) 0.0603(8) Uani d 1
O O18 0.18039(15) 0.5103(2) 0.13599(9) 0.0781(8) Uani d 1
C C1AA 0.08539(15) 0.8191(3) 0.04023(13) 0.0604(8) Uani d 1
C C2AA 0.0505(2) 0.8644(4) 0.06224(18) 0.0840(11) Uani d 1
H H2AA 0.0671 0.8753 0.0891 0.101 Uiso calc 1
C C21 0.2944(2) 0.4291(3) -0.00986(15) 0.0751(10) Uani d 1
H H21 0.2811 0.4893 -0.0238 0.090 Uiso calc 1
C C23 0.3269(2) 0.3351(3) 0.05041(17) 0.0795(11) Uani d 1
H H23 0.3358 0.3327 0.0779 0.095 Uiso calc 1
C C24 0.3035(2) 0.3384(4) -0.03022(19) 0.0924(13) Uani d 1
H H24 0.2958 0.3386 -0.0577 0.111 Uiso calc 1
C C27 0.3349(2) 0.2487(3) 0.02979(19) 0.0870(12) Uani d 1
H H27 0.3485 0.1881 0.0433 0.104 Uiso calc 1
C C29 0.0603(2) 0.8049(4) 0.00066(16) 0.0815(11) Uani d 1
H H29 0.0826 0.7765 -0.0153 0.098 Uiso calc 1
C C31 0.4404(2) 1.0414(4) 0.0211(2) 0.0929(12) Uani d 1
H H31 0.4437 1.0490 -0.0046 0.111 Uiso calc 1
C C33 0.4012(2) 0.9691(3) 0.02969(16) 0.0779(10) Uani d 1
H H33 0.3778 0.9290 0.0094 0.094 Uiso calc 1
C C36 0.4300(2) 1.0176(4) 0.09704(19) 0.0992(14) Uani d 1
H H36 0.4274 1.0116 0.1230 0.119 Uiso calc 1
C C3AA -0.0075(2) 0.8935(4) 0.0458(2) 0.0957(13) Uani d 1
H H3AA -0.0297 0.9239 0.0615 0.115 Uiso calc 1
C C2 0.3235(2) 0.2514(4) -0.00936(19) 0.0892(12) Uani d 1
H H2 0.3293 0.1922 -0.0229 0.107 Uiso calc 1
C C3 -0.0323(2) 0.8788(4) 0.0077(2) 0.0931(13) Uani d 1
H H3 -0.0718 0.8989 -0.0033 0.112 Uiso calc 1
C C6AA -0.0001(2) 0.8340(4) -0.0156(2) 0.1008(15) Uani d 1
H H6AA -0.0181 0.8227 -0.0423 0.121 Uiso calc 1
C C6 0.3852(3) 0.8183(6) 0.20319(16) 0.126(2) Uani d 1
H H6 0.3588 0.8746 0.2066 0.151 Uiso calc 1
C C7AA 0.1851(3) 0.7216(6) 0.18529(16) 0.118(2) Uani d 1
H H7AA 0.1769 0.6492 0.1896 0.142 Uiso calc 1
C C8 0.2512(4) 1.0375(5) 0.1791(3) 0.165(3) Uani d 1
H H8 0.2631 1.0391 0.2081 0.198 Uiso calc 1
C C9 0.4695(3) 1.0923(5) 0.0866(2) 0.1142(17) Uani d 1
H H9 0.4923 1.1353 0.1061 0.137 Uiso calc 1
C C11 0.3254(4) 0.4837(5) 0.18168(17) 0.132(2) Uani d 1
H H11 0.2843 0.4651 0.1819 0.159 Uiso calc 1
C C12 0.3364(5) 0.3873(5) 0.1626(2) 0.160(3) Uani d 1
H H12A 0.3096 0.3832 0.1365 0.240 Uiso calc 1
H H12B 0.3297 0.3297 0.1781 0.240 Uiso calc 1
H H12C 0.3772 0.3861 0.1606 0.240 Uiso calc 1
C C4AA 0.1246(4) 0.7680(8) 0.1672(2) 0.158(3) Uani d 1
H H4AA 0.1272 0.8416 0.1697 0.238 Uiso calc 1
H H4AB 0.0963 0.7425 0.1807 0.238 Uiso calc 1
H H4AC 0.1116 0.7496 0.1398 0.238 Uiso calc 1
C C5AA 0.1373(5) 0.4388(8) 0.1326(3) 0.181(3) Uani d 1
H H5AA 0.1065 0.4886 0.1196 0.217 Uiso calc 1
C C15 0.4324(4) 0.8840(7) 0.1946(2) 0.171(4) Uani d 1
H H15A 0.4491 0.8506 0.1754 0.256 Uiso calc 1
H H15B 0.4634 0.8954 0.2185 0.256 Uiso calc 1
H H15C 0.4153 0.9489 0.1842 0.256 Uiso calc 1
C C16 0.2206(5) 0.7597(9) 0.22503(19) 0.192(4) Uani d 1
H H16A 0.2101 0.7203 0.2455 0.288 Uiso calc 1
H H16B 0.2115 0.8310 0.2279 0.288 Uiso calc 1
H H16C 0.2627 0.7521 0.2272 0.288 Uiso calc 1
C C18 0.4911(3) 0.5926(7) 0.1632(3) 0.143(2) Uani d 1
C C19 0.1238(6) 0.3754(9) 0.0980(3) 0.225(5) Uani d 1
H H19A 0.1247 0.4165 0.0753 0.337 Uiso calc 1
H H19B 0.0846 0.3458 0.0942 0.337 Uiso calc 1
H H19C 0.1531 0.3215 0.1011 0.337 Uiso calc 1
C C1 0.4736(2) 1.1006(4) 0.0506(2) 0.1031(14) Uani d 1
H H1 0.5001 1.1484 0.0448 0.124 Uiso calc 1
C C4 0.1867(4) 1.0712(8) 0.1642(4) 0.220(5) Uani d 1
H H4A 0.1770 1.0800 0.1360 0.329 Uiso calc 1
H H4B 0.1811 1.1352 0.1765 0.329 Uiso calc 1
H H4C 0.1610 1.0198 0.1707 0.329 Uiso calc 1
C C7 0.5222(5) 0.6415(10) 0.1350(4) 0.217(4) Uani d 1
H H7A 0.5121 0.7133 0.1322 0.326 Uiso calc 1
H H7B 0.5095 0.6083 0.1097 0.326 Uiso calc 1
H H7C 0.5649 0.6341 0.1452 0.326 Uiso calc 1
C C8AA 0.1101(6) 0.4296(10) 0.1661(3) 0.229(5) Uani d 1
H H8AA 0.1377 0.3957 0.1878 0.344 Uiso calc 1
H H8AB 0.0737 0.3901 0.1581 0.344 Uiso calc 1
H H8AC 0.1010 0.4969 0.1743 0.344 Uiso calc 1
C C10 0.2881(5) 1.1087(7) 0.1640(4) 0.221(5) Uani d 1
H H10A 0.3234 1.0740 0.1612 0.332 Uiso calc 1
H H10B 0.2995 1.1652 0.1821 0.332 Uiso calc 1
H H10C 0.2657 1.1343 0.1387 0.332 Uiso calc 1
C C14 0.5126(5) 0.5001(9) 0.1861(4) 0.226(5) Uani d 1
H H14A 0.4890 0.4879 0.2045 0.339 Uiso calc 1
H H14B 0.5539 0.5091 0.2003 0.339 Uiso calc 1
H H14C 0.5090 0.4423 0.1685 0.339 Uiso calc 1
C C5 0.3833(6) 0.7614(10) 0.2391(2) 0.231(4) Uani d 1
H H5A 0.3831 0.8092 0.2600 0.347 Uiso calc 1
H H5B 0.4179 0.7176 0.2470 0.347 Uiso calc 1
H H5C 0.3475 0.7202 0.2338 0.347 Uiso calc 1
C C9AA 0.3426(6) 0.5151(8) 0.2230(2) 0.214(4) Uani d 1
H H9AA 0.3683 0.4637 0.2384 0.320 Uiso calc 1
H H9AB 0.3073 0.5228 0.2323 0.320 Uiso calc 1
H H9AC 0.3636 0.5796 0.2254 0.320 Uiso calc 1

loop_
_atom_site_aniso_label
_atom_site_aniso_U_11
_atom_site_aniso_U_22
_atom_site_aniso_U_33
_atom_site_aniso_U_12
_atom_site_aniso_U_13
_atom_site_aniso_U_23
Ti1 0.0340(4) 0.0370(3) 0.0469(4) -0.0026(3) 0.0107(3) 0.0005(3)
Ti2 0.0549(4) 0.0545(4) 0.0536(3) 0.0027(3) 0.0021(3) 0.0064(2)
Ti3 0.0659(4) 0.0510(3) 0.0640(4) -0.0034(3) 0.0274(3) 0.0113(3)
Ti4 0.0636(4) 0.0543(4) 0.0533(3) -0.0023(3) 0.0181(3) -0.0073(2)
P5 0.0395(4) 0.0415(4) 0.0550(4) -0.0068(3) 0.0065(3) -0.0027(3)
P6 0.0413(4) 0.0429(4) 0.0619(5) -0.0026(3) 0.0214(4) -0.0007(3)
P7 0.0443(4) 0.0352(4) 0.0602(4) 0.0004(3) 0.0123(3) 0.0041(3)
O1 0.0487(12) 0.0429(10) 0.0493(10) -0.0010(9) 0.0143(9) 0.0024(8)
O2 0.0499(12) 0.0399(10) 0.0551(11) 0.0011(9) 0.0126(10) 0.0041(8)
O3 0.0537(13) 0.0487(12) 0.0632(13) -0.0002(10) 0.0208(11) -0.0052(10)
O4 0.0493(13) 0.0467(11) 0.0639(13) 0.0022(9) 0.0067(10) 0.0054(10)
O5 0.0425(12) 0.0494(11) 0.0527(11) -0.0082(9) 0.0081(9) -0.0010(9)
O6 0.0530(13) 0.0486(12) 0.0714(14) -0.0052(10) 0.0260(11) 0.0048(10)
O7 0.0594(14) 0.0417(11) 0.0700(14) -0.0048(10) 0.0212(12) 0.0079(10)
O8 0.0538(13) 0.0460(11) 0.0593(12) -0.0051(9) 0.0126(10) -0.0058(9)
O9 0.088(2) 0.0733(17) 0.0607(14) -0.0024(14) 0.0381(14) 0.0032(12)
O10 0.0441(12) 0.0497(12) 0.0625(12) -0.0021(9) 0.0048(10) 0.0012(10)
O11 0.0410(11) 0.0548(12) 0.0565(11) 0.0008(9) 0.0176(9) 0.0006(9)
O12 0.095(2) 0.0710(17) 0.0692(15) 0.0002(16) 0.0274(15) -0.0215(13)
O13 0.0833(19) 0.0627(15) 0.0597(13) 0.0060(13) 0.0171(13) 0.0194(12)
O14 0.0727(18) 0.0764(17) 0.0493(12) 0.0017(14) 0.0054(12) -0.0033(11)
C0AA 0.0445(17) 0.0461(16) 0.099(2) -0.0080(13) 0.0162(17) 0.0051(16)
O16 0.0657(15) 0.0723(16) 0.0707(16) 0.0088(13) -0.0048(13) 0.0113(13)
C17 0.0456(17) 0.0430(15) 0.094(2) -0.0004(13) 0.0216(16) -0.0038(15)
O18 0.087(2) 0.0673(17) 0.0915(19) -0.0086(15) 0.0437(17) 0.0193(15)
C1AA 0.0401(16) 0.0490(16) 0.095(2) -0.0044(13) 0.0235(16) 0.0014(16)
C2AA 0.055(2) 0.086(2) 0.118(3) 0.0061(19) 0.036(2) -0.006(2)
C21 0.069(2) 0.0560(19) 0.101(2) 0.0030(17) 0.022(2) -0.0195(19)
C23 0.066(2) 0.0491(18) 0.122(3) 0.0086(16) 0.022(2) -0.0010(19)
C24 0.082(3) 0.080(3) 0.115(3) 0.003(2) 0.027(2) -0.031(2)
C27 0.070(2) 0.0518(19) 0.138(3) 0.0101(17) 0.024(2) -0.009(2)
C29 0.054(2) 0.076(2) 0.110(3) 0.0106(18) 0.014(2) 0.002(2)
C31 0.083(3) 0.073(2) 0.136(3) -0.002(2) 0.052(2) 0.019(2)
C33 0.074(2) 0.0570(19) 0.117(3) -0.0059(17) 0.049(2) 0.0032(19)
C36 0.079(3) 0.082(3) 0.126(3) -0.037(2) 0.007(3) 0.001(2)
C3AA 0.059(2) 0.097(3) 0.138(3) 0.013(2) 0.038(2) 0.003(3)
C2 0.071(2) 0.060(2) 0.139(3) 0.0044(18) 0.032(2) -0.030(2)
C3 0.048(2) 0.082(3) 0.146(3) 0.0045(19) 0.020(2) 0.009(3)
C6AA 0.070(3) 0.094(3) 0.125(3) 0.000(2) 0.002(3) 0.006(3)
C6 0.136(5) 0.148(5) 0.073(3) -0.011(4) -0.010(3) -0.034(3)
C7AA 0.140(5) 0.149(5) 0.093(3) 0.005(4) 0.079(4) 0.011(3)
C8 0.168(7) 0.082(4) 0.269(9) 0.001(4) 0.096(7) -0.069(5)
C9 0.089(3) 0.085(3) 0.152(4) -0.036(2) 0.001(3) 0.005(3)
C11 0.187(7) 0.103(4) 0.108(3) 0.029(4) 0.040(4) 0.066(3)
C12 0.235(9) 0.088(4) 0.147(6) 0.038(5) 0.029(6) 0.048(4)
C4AA 0.145(6) 0.221(8) 0.143(5) 0.038(6) 0.097(5) 0.025(6)
C5AA 0.211(7) 0.187(6) 0.174(6) -0.117(5) 0.105(5) -0.018(5)
C15 0.187(8) 0.176(7) 0.110(5) -0.072(6) -0.031(5) -0.015(5)
C16 0.238(8) 0.263(9) 0.094(4) 0.025(7) 0.077(5) -0.005(5)
C18 0.081(3) 0.167(5) 0.175(5) 0.040(3) 0.025(3) 0.041(4)
C19 0.295(10) 0.206(9) 0.204(8) -0.161(8) 0.120(8) -0.065(7)
C1 0.072(3) 0.081(3) 0.160(4) -0.019(2) 0.037(3) 0.015(3)
C4 0.177(8) 0.120(6) 0.375(12) 0.030(6) 0.095(9) -0.038(8)
C7 0.130(7) 0.255(10) 0.291(10) 0.037(7) 0.097(7) 0.071(9)
C8AA 0.284(10) 0.239(9) 0.219(8) -0.142(8) 0.163(8) -0.034(7)
C10 0.207(9) 0.086(5) 0.372(12) -0.039(5) 0.077(9) -0.031(7)
C14 0.141(7) 0.222(9) 0.316(11) 0.084(7) 0.059(8) 0.100(8)
C5 0.291(8) 0.262(8) 0.108(5) -0.056(7) -0.009(6) 0.005(6)
C9AA 0.312(9) 0.194(7) 0.109(3) 0.025(7) 0.010(6) 0.053(5)

loop_
_atom_type_symbol
_atom_type_description
_atom_type_scat_dispersion_real
_atom_type_scat_dispersion_imag
_atom_type_scat_source
C C 0.0033 0.0016 'International Tables Vol C Tables 4.2.6.8 and 6.1.1.4'
H H 0.0000 0.0000 'International Tables Vol C Tables 4.2.6.8 and 6.1.1.4'
O O 0.0106 0.0060 'International Tables Vol C Tables 4.2.6.8 and 6.1.1.4'
P P 0.1023 0.0942 'International Tables Vol C Tables 4.2.6.8 and 6.1.1.4'
Ti Ti 0.2776 0.4457 'International Tables Vol C Tables 4.2.6.8 and 6.1.1.4'

loop_
_geom_angle_atom_site_label_1
_geom_angle_atom_site_label_2
_geom_angle_atom_site_label_3
_geom_angle_site_symmetry_1
_geom_angle_site_symmetry_3
_geom_angle
O2 Ti1 O2 . 7_565 180.0
O2 Ti1 O11 . . 91.39(10)
O2 Ti1 O11 7_565 . 88.61(10)
O2 Ti1 O11 . 7_565 88.61(10)
O2 Ti1 O11 7_565 7_565 91.39(10)
O11 Ti1 O11 . 7_565 180.0
O2 Ti1 O5 . 7_565 88.87(10)
O2 Ti1 O5 7_565 7_565 91.14(10)
O11 Ti1 O5 . 7_565 88.37(10)
O11 Ti1 O5 7_565 7_565 91.63(10)
O2 Ti1 O5 . . 91.13(10)
O2 Ti1 O5 7_565 . 88.87(10)
O11 Ti1 O5 . . 91.63(10)
O11 Ti1 O5 7_565 . 88.38(10)
O5 Ti1 O5 7_565 . 180.00(11)
O16 Ti2 O1 . . 175.56(13)
O16 Ti2 O4 . . 95.01(12)
O1 Ti2 O4 . . 87.95(9)
O16 Ti2 O10 . . 96.00(13)
O1 Ti2 O10 . . 87.24(9)
O4 Ti2 O10 . . 91.03(10)
O16 Ti2 O14 . . 100.02(13)
O1 Ti2 O14 . . 76.99(10)
O4 Ti2 O14 . . 164.94(11)
O10 Ti2 O14 . . 88.32(11)
O16 Ti2 O13 . . 100.29(13)
O1 Ti2 O13 . . 76.45(10)
O4 Ti2 O13 . . 88.30(11)
O10 Ti2 O13 . . 163.69(11)
O14 Ti2 O13 . . 88.13(12)
O16 Ti2 Ti4 . . 140.06(10)
O1 Ti2 Ti4 . . 37.40(6)
O4 Ti2 Ti4 . . 124.80(7)
O10 Ti2 Ti4 . . 81.54(7)
O14 Ti2 Ti4 . . 40.28(8)
O13 Ti2 Ti4 . . 85.48(9)
O16 Ti2 Ti3 . . 139.81(11)
O1 Ti2 Ti3 . . 37.42(6)
O4 Ti2 Ti3 . . 81.30(7)
O10 Ti2 Ti3 . . 123.95(7)
O14 Ti2 Ti3 . . 86.60(9)
O13 Ti2 Ti3 . . 39.91(8)
Ti4 Ti2 Ti3 . . 60.04(2)
O18 Ti3 O1 . . 174.74(13)
O18 Ti3 O7 . . 96.05(13)
O1 Ti3 O7 . . 88.08(9)
O18 Ti3 O6 . . 95.74(13)
O1 Ti3 O6 . . 87.34(9)
O7 Ti3 O6 . . 91.95(11)
O18 Ti3 O13 . . 100.34(13)
O1 Ti3 O13 . . 76.49(10)
O7 Ti3 O13 . . 88.18(11)
O6 Ti3 O13 . . 163.83(11)
O18 Ti3 O9 . . 99.18(13)
O1 Ti3 O9 . . 76.63(10)
O7 Ti3 O9 . . 164.71(11)
O6 Ti3 O9 . . 87.87(11)
O13 Ti3 O9 . . 87.78(12)
O18 Ti3 Ti4 . . 138.99(11)
O1 Ti3 Ti4 . . 37.27(6)
O7 Ti3 Ti4 . . 124.84(7)
O6 Ti3 Ti4 . . 81.25(7)
O13 Ti3 Ti4 . . 85.41(8)
O9 Ti3 Ti4 . . 40.07(8)
O18 Ti3 Ti2 . . 140.15(11)
O1 Ti3 Ti2 . . 37.29(6)
O7 Ti3 Ti2 . . 81.31(8)
O6 Ti3 Ti2 . . 124.02(7)
O13 Ti3 Ti2 . . 40.08(8)
O9 Ti3 Ti2 . . 86.12(9)
Ti4 Ti3 Ti2 . . 59.82(2)
O12 Ti4 O1 . . 175.76(13)
O12 Ti4 O8 . . 94.78(13)
O1 Ti4 O8 . . 87.57(9)
O12 Ti4 O3 . . 95.80(13)
O1 Ti4 O3 . . 87.69(9)
O8 Ti4 O3 . . 90.42(10)
O12 Ti4 O14 . . 99.60(13)
O1 Ti4 O14 . . 76.93(10)
O8 Ti4 O14 . . 88.17(11)
O3 Ti4 O14 . . 164.60(10)
O12 Ti4 O9 . . 100.58(14)
O1 Ti4 O9 . . 77.10(10)
O8 Ti4 O9 . . 164.64(10)
O3 Ti4 O9 . . 88.08(11)
O14 Ti4 O9 . . 89.23(13)
O12 Ti4 Ti2 . . 139.41(11)
O1 Ti4 Ti2 . . 37.47(6)
O8 Ti4 Ti2 . . 81.67(7)
O3 Ti4 Ti2 . . 124.51(7)
O14 Ti4 Ti2 . . 40.15(8)
O9 Ti4 Ti2 . . 86.60(9)
O12 Ti4 Ti3 . . 140.69(11)
O1 Ti4 Ti3 . . 37.47(6)
O8 Ti4 Ti3 . . 124.34(7)
O3 Ti4 Ti3 . . 81.56(7)
O14 Ti4 Ti3 . . 86.59(9)
O9 Ti4 Ti3 . . 40.35(8)
Ti2 Ti4 Ti3 . . 60.14(2)
O5 P5 O10 . . 111.83(13)
O5 P5 O8 . . 112.91(13)
O10 P5 O8 . . 110.21(14)
O5 P5 C0AA . . 105.63(17)
O10 P5 C0AA . . 107.82(16)
O8 P5 C0AA . . 108.14(16)
O11 P6 O3 . . 112.83(13)
O11 P6 O6 . . 111.26(13)
O3 P6 O6 . . 110.43(14)
O11 P6 C1AA . . 105.39(16)
O3 P6 C1AA . . 107.80(16)
O6 P6 C1AA . . 108.88(15)
O2 P7 O4 . . 112.39(13)
O2 P7 O7 . . 111.52(13)
O4 P7 O7 . . 109.84(14)
O2 P7 C17 . . 105.73(16)
O4 P7 C17 . . 108.13(16)
O7 P7 C17 . . 109.05(15)
Ti2 O1 Ti4 . . 105.13(10)
Ti2 O1 Ti3 . . 105.30(10)
Ti4 O1 Ti3 . . 105.26(10)
P7 O2 Ti1 . . 164.46(15)
P6 O3 Ti4 . . 124.74(14)
P7 O4 Ti2 . . 124.68(15)
P5 O5 Ti1 . . 161.22(15)
P6 O6 Ti3 . . 125.27(15)
P7 O7 Ti3 . . 124.56(14)
P5 O8 Ti4 . . 124.63(14)
C7AA O9 Ti4 . . 132.6(4)
C7AA O9 Ti3 . . 126.2(4)
Ti4 O9 Ti3 . . 99.58(11)
P5 O10 Ti2 . . 124.83(15)
P6 O11 Ti1 . . 161.56(15)
C8 O12 Ti4 . . 162.0(5)
C11 O13 Ti3 . . 129.9(4)
C11 O13 Ti2 . . 128.8(4)
Ti3 O13 Ti2 . . 100.01(10)
C6 O14 Ti2 . . 129.7(4)
C6 O14 Ti4 . . 128.7(4)
Ti2 O14 Ti4 . . 99.57(11)
C36 C0AA C33 . . 118.9(4)
C36 C0AA P5 . . 120.9(4)
C33 C0AA P5 . . 120.2(3)
C18 O16 Ti2 . . 155.7(4)
C21 C17 C23 . . 118.3(4)
C21 C17 P7 . . 120.5(3)
C23 C17 P7 . . 121.2(4)
C5AA O18 Ti3 . . 156.9(5)
C29 C1AA C2AA . . 117.9(4)
C29 C1AA P6 . . 120.2(3)
C2AA C1AA P6 . . 121.9(4)
C3AA C2AA C1AA . . 122.2(5)
C17 C21 C24 . . 119.2(5)
C27 C23 C17 . . 120.9(5)
C2 C24 C21 . . 119.6(5)
C2 C27 C23 . . 120.3(5)
C1AA C29 C6AA . . 119.0(5)
C1 C31 C33 . . 119.4(6)
C31 C33 C0AA . . 120.6(5)
C0AA C36 C9 . . 118.4(6)
C3 C3AA C2AA . . 120.1(5)
C27 C2 C24 . . 121.6(4)
C3AA C3 C6AA . . 120.4(5)
C3 C6AA C29 . . 120.3(6)
O14 C6 C5 . . 110.4(7)
O14 C6 C15 . . 114.9(5)
C5 C6 C15 . . 131.0(7)
O9 C7AA C16 . . 110.6(6)
O9 C7AA C4AA . . 112.0(5)
C16 C7AA C4AA . . 118.6(7)
O12 C8 C10 . . 111.5(7)
O12 C8 C4 . . 108.8(7)
C10 C8 C4 . . 108.1(10)
C1 C9 C36 . . 121.1(6)
O13 C11 C9AA . . 113.6(6)
O13 C11 C12 . . 113.7(5)
C9AA C11 C12 . . 131.0(7)
O18 C5AA C19 . . 117.6(7)
O18 C5AA C8AA . . 116.5(7)
C19 C5AA C8AA . . 125.8(8)
O16 C18 C14 . . 118.1(7)
O16 C18 C7 . . 115.8(6)
C14 C18 C7 . . 123.7(8)
C9 C1 C31 . . 121.6(5)

loop_
_geom_bond_atom_site_label_1
_geom_bond_atom_site_label_2
_geom_bond_site_symmetry_2
_geom_bond_distance
Ti1 O2 . 1.908(2)
Ti1 O2 7_565 1.908(2)
Ti1 O11 . 1.922(2)
Ti1 O11 7_565 1.922(2)
Ti1 O5 7_565 1.924(2)
Ti1 O5 . 1.924(2)
Ti2 O16 . 1.780(3)
Ti2 O1 . 1.957(2)
Ti2 O4 . 1.973(2)
Ti2 O10 . 1.980(2)
Ti2 O14 . 2.030(3)
Ti2 O13 . 2.037(3)
Ti2 Ti4 . 3.1050(10)
Ti2 Ti3 . 3.1153(11)
Ti3 O18 . 1.773(3)
Ti3 O1 . 1.962(2)
Ti3 O7 . 1.967(3)
Ti3 O6 . 1.971(3)
Ti3 O13 . 2.030(3)
Ti3 O9 . 2.043(3)
Ti3 Ti4 . 3.1121(10)
Ti4 O12 . 1.773(3)
Ti4 O1 . 1.954(2)
Ti4 O8 . 1.973(2)
Ti4 O3 . 1.975(3)
Ti4 O14 . 2.036(3)
Ti4 O9 . 2.032(3)
P5 O5 . 1.514(2)
P5 O10 . 1.536(2)
P5 O8 . 1.546(2)
P5 C0AA . 1.795(4)
P6 O11 . 1.514(2)
P6 O3 . 1.534(2)
P6 O6 . 1.537(2)
P6 C1AA . 1.794(4)
P7 O2 . 1.511(2)
P7 O4 . 1.533(2)
P7 O7 . 1.546(3)
P7 C17 . 1.790(4)
O9 C7AA . 1.424(5)
O12 C8 . 1.404(6)
O13 C11 . 1.419(5)
O14 C6 . 1.427(6)
C0AA C36 . 1.360(6)
C0AA C33 . 1.382(6)
O16 C18 . 1.375(7)
C17 C21 . 1.373(6)
C17 C23 . 1.401(6)
O18 C5AA . 1.343(8)
C1AA C29 . 1.367(6)
C1AA C2AA . 1.382(6)
C2AA C3AA . 1.366(7)
C21 C24 . 1.420(6)
C23 C27 . 1.372(6)
C24 C2 . 1.359(8)
C27 C2 . 1.326(8)
C29 C6AA . 1.412(7)
C31 C1 . 1.353(8)
C31 C33 . 1.389(6)
C36 C9 . 1.441(8)
C3AA C3 . 1.319(8)
C3 C6AA . 1.369(8)
C6 C5 . 1.470(8)
C6 C15 . 1.474(8)
C7AA C16 . 1.501(7)
C7AA C4AA . 1.500(7)
C8 C10 . 1.447(13)
C8 C4 . 1.507(8)
C9 C1 . 1.294(9)
C11 C9AA . 1.453(7)
C11 C12 . 1.473(7)
C5AA C19 . 1.431(11)
C5AA C8AA . 1.472(7)
C18 C14 . 1.458(8)
C18 C7 . 1.505(8)

_cod_database_fobs_code 2021247
